data_7030760
loop_
_publ_author_name
'Wu, Qi'
'Huang, Yin'
'Meng, Xianggao'
'Zhong, Cheng'
'Chen, Xingguo'
'Qin, Jingui'

_publ_section_title
;
 Exploration of new second-order nonlinear optical materials of the
 Cs-Hg-Br-I system.
;
_journal_issue 23
_journal_name_full 'Dalton transactions (Cambridge, England : 2003)'
_journal_page_first 8899
_journal_page_last 8904
_journal_paper_doi 10.1039/c3dt53463d
_journal_volume 43
_journal_year 2014
_chemical_formula_moiety 'Br2 Hg2 I4, H2 O, 2(Cs)'
_chemical_formula_sum 'Br2 Cs2 H2 Hg2 I4 O'
_chemical_formula_weight 1352.44
_chemical_name_systematic
; 
 ? 
;
_space_group_IT_number 7
_symmetry_cell_setting monoclinic
_symmetry_space_group_name_Hall 'P -2yc'
_symmetry_space_group_name_H-M 'P 1 c 1'
_atom_sites_solution_hydrogens geom
_atom_sites_solution_primary direct
_atom_sites_solution_secondary difmap
_audit_creation_method SHELXL-97
_cell_angle_alpha 90.00
_cell_angle_beta 92.448(9)
_cell_angle_gamma 90.00
_cell_formula_units_Z 2
_cell_length_a 7.460(5)
_cell_length_b 13.458(9)
_cell_length_c 8.891(6)
_cell_measurement_reflns_used 952
_cell_measurement_temperature 296(2)
_cell_measurement_theta_max 20.18
_cell_measurement_theta_min 2.73
_cell_volume 891.8(10)
_computing_cell_refinement 'Bruker SAINT'
_computing_data_collection 'Bruker APEX2'
_computing_data_reduction 'Bruker SAINT'
_computing_molecular_graphics 'Bruker SHELXTL'
_computing_publication_material 'Bruker SHELXTL'
_computing_structure_refinement 'SHELXL-97 (Sheldrick, 1997)'
_computing_structure_solution 'SHELXS-97 (Sheldrick, 1990)'
_diffrn_ambient_temperature 296(2)
_diffrn_measured_fraction_theta_full 0.994
_diffrn_measured_fraction_theta_max 0.994
_diffrn_measurement_device_type 'Bruker APEX-II CCD'
_diffrn_measurement_method '\f and \w scans'
_diffrn_radiation_monochromator graphite
_diffrn_radiation_source 'fine-focus sealed tube'
_diffrn_radiation_type MoK\a
_diffrn_radiation_wavelength 0.71073
_diffrn_reflns_av_R_equivalents 0.0637
_diffrn_reflns_av_sigmaI/netI 0.1185
_diffrn_reflns_limit_h_max 8
_diffrn_reflns_limit_h_min -8
_diffrn_reflns_limit_k_max 14
_diffrn_reflns_limit_k_min -14
_diffrn_reflns_limit_l_max 9
_diffrn_reflns_limit_l_min -9
_diffrn_reflns_number 5065
_diffrn_reflns_theta_full 23.01
_diffrn_reflns_theta_max 23.01
_diffrn_reflns_theta_min 1.51
_exptl_absorpt_coefficient_mu 32.586
_exptl_absorpt_correction_T_max 0.139
_exptl_absorpt_correction_T_min 0.101
_exptl_absorpt_correction_type multi-scan
_exptl_absorpt_process_details 'SADABS, Sheldrick,1997'
_exptl_crystal_colour yellow
_exptl_crystal_density_diffrn 5.036
_exptl_crystal_density_method 'not measured'
_exptl_crystal_description block
_exptl_crystal_F_000 1124
_exptl_crystal_size_max 0.12
_exptl_crystal_size_mid 0.10
_exptl_crystal_size_min 0.10
_refine_diff_density_max 1.051
_refine_diff_density_min -1.703
_refine_diff_density_rms 0.311
_refine_ls_abs_structure_details 'Flack H D (1983), Acta Cryst. A39, 876-881'
_refine_ls_abs_structure_Flack 0.001(16)
_refine_ls_extinction_coef 0.0027(2)
_refine_ls_extinction_expression Fc^*^=kFc[1+0.001xFc^2^\l^3^/sin(2\q)]^-1/4^
_refine_ls_extinction_method SHELXL
_refine_ls_goodness_of_fit_ref 1.000
_refine_ls_hydrogen_treatment constr
_refine_ls_matrix_type full
_refine_ls_number_parameters 102
_refine_ls_number_reflns 2364
_refine_ls_number_restraints 2
_refine_ls_restrained_S_all 1.000
_refine_ls_R_factor_all 0.0715
_refine_ls_R_factor_gt 0.0501
_refine_ls_shift/su_max 0.000
_refine_ls_shift/su_mean 0.000
_refine_ls_structure_factor_coef Fsqd
_refine_ls_weighting_details 'calc w=1/[\s^2^(Fo^2^)+(0.0077P)^2^+0.0000P] where P=(Fo^2^+2Fc^2^)/3'
_refine_ls_weighting_scheme calc
_refine_ls_wR_factor_gt 0.0978
_refine_ls_wR_factor_ref 0.1082
_reflns_number_gt 1844
_reflns_number_total 2364
_reflns_threshold_expression >2sigma(I)
_cod_data_source_file c3dt53463d2.cif
_cod_data_source_block 1
_cod_depositor_comments
;
The following automatic conversions were performed:

'_symmetry_cell_setting' value 'Monoclinic' changed to 'monoclinic'
according to
/usr/data/users/saulius/crontab/automatic-downloads/rss-feeds/RSC/lib/dictionaries/cif_core.dic
dictionary named 'cif_core.dic' version 2.4.2 from 2011-04-26.

Automatic conversion script
Id: cif_fix_values 2281 2013-09-26 08:29:07Z andrius 

 Adding full bibliography for 7030760--7030761.cif.
;
_cod_original_cell_volume 891.9(10)
_cod_original_sg_symbol_H-M 'P c'
_cod_database_code 7030760

loop_
_symmetry_equiv_pos_as_xyz
'x, y, z'
'x, -y, z+1/2'

loop_
_atom_site_label
_atom_site_type_symbol
_atom_site_fract_x
_atom_site_fract_y
_atom_site_fract_z
_atom_site_U_iso_or_equiv
_atom_site_adp_type
_atom_site_occupancy
_atom_site_symmetry_multiplicity
_atom_site_calc_flag
_atom_site_refinement_flags
Hg1 Hg 0.1837(2) 0.93766(12) 1.09608(18) 0.0668(5) Uani 1 1 d .
Hg2 Hg 0.18497(18) 0.64065(10) 0.95612(15) 0.0507(4) Uani 1 1 d .
Cs1 Cs 0.6389(3) 0.80457(17) 0.8111(2) 0.0498(6) Uani 1 1 d .
Cs2 Cs 0.1010(3) 0.67819(16) 0.4481(2) 0.0526(6) Uani 1 1 d .
I1 I 0.4195(3) 1.04892(16) 0.9655(2) 0.0445(6) Uani 1 1 d .
I2 I -0.1229(3) 0.90735(17) 1.2204(3) 0.0506(6) Uani 1 1 d .
I3 I 0.4029(3) 0.53690(16) 0.7779(2) 0.0451(6) Uani 1 1 d .
I4 I -0.1230(3) 0.57933(17) 1.0712(2) 0.0482(6) Uani 1 1 d .
Br1 Br 0.3967(4) 0.7517(2) 1.1545(3) 0.0325(7) Uani 1 1 d .
Br2 Br 0.1155(4) 0.8138(2) 0.7914(3) 0.0379(8) Uani 1 1 d .
O1 O 0.665(4) 0.6886(19) 0.483(3) 0.084(9) Uani 1 1 d .
H1A H 0.6194 0.6307 0.4864 0.101 Uiso 1 1 d R
H1B H 0.6130 0.7213 0.4118 0.101 Uiso 1 1 d R

loop_
_atom_site_aniso_label
_atom_site_aniso_U_11
_atom_site_aniso_U_22
_atom_site_aniso_U_33
_atom_site_aniso_U_23
_atom_site_aniso_U_13
_atom_site_aniso_U_12
Hg1 0.0521(10) 0.0623(11) 0.0883(11) 0.0057(9) 0.0292(8) -0.0113(8)
Hg2 0.0504(9) 0.0443(9) 0.0586(8) -0.0087(7) 0.0157(7) -0.0049(7)
Cs1 0.0389(13) 0.0553(14) 0.0556(13) 0.0045(11) 0.0066(10) 0.0038(11)
Cs2 0.0697(16) 0.0480(14) 0.0407(11) -0.0008(10) 0.0086(10) 0.0034(12)
I1 0.0519(14) 0.0359(13) 0.0459(12) 0.0033(10) 0.0063(10) -0.0095(11)
I2 0.0382(14) 0.0450(15) 0.0695(14) 0.0022(12) 0.0139(11) -0.0007(12)
I3 0.0496(15) 0.0374(13) 0.0488(12) -0.0081(10) 0.0065(10) -0.0009(11)
I4 0.0357(13) 0.0506(15) 0.0587(13) -0.0064(11) 0.0067(10) -0.0052(11)
Br1 0.0373(18) 0.0270(17) 0.0331(15) -0.0025(12) 0.0014(13) -0.0019(14)
Br2 0.043(2) 0.0290(18) 0.0415(17) 0.0006(14) 0.0009(14) 0.0037(16)
O1 0.08(2) 0.08(2) 0.090(19) 0.028(17) -0.022(16) 0.002(17)

loop_
_atom_type_symbol
_atom_type_description
_atom_type_scat_dispersion_real
_atom_type_scat_dispersion_imag
_atom_type_scat_source
Br Br -0.2901 2.4595 'International Tables Vol C Tables 4.2.6.8 and 6.1.1.4'
I I -0.4742 1.8119 'International Tables Vol C Tables 4.2.6.8 and 6.1.1.4'
Cs Cs -0.3680 2.1192 'International Tables Vol C Tables 4.2.6.8 and 6.1.1.4'
Hg Hg -2.3894 9.2266 'International Tables Vol C Tables 4.2.6.8 and 6.1.1.4'
O O 0.0106 0.0060 'International Tables Vol C Tables 4.2.6.8 and 6.1.1.4'
H H 0.0000 0.0000 'International Tables Vol C Tables 4.2.6.8 and 6.1.1.4'

loop_
_geom_angle_atom_site_label_1
_geom_angle_atom_site_label_2
_geom_angle_atom_site_label_3
_geom_angle
_geom_angle_site_symmetry_1
_geom_angle_site_symmetry_3
I2 Hg1 I1 153.25(10) . .
I2 Hg1 Br1 105.27(10) . .
I1 Hg1 Br1 101.11(10) . .
I4 Hg2 I3 127.58(9) . .
I4 Hg2 Br1 113.52(10) . .
I3 Hg2 Br1 108.18(10) . .
I4 Hg2 Br2 108.31(10) . .
I3 Hg2 Br2 103.09(10) . .
Br1 Hg2 Br2 88.35(11) . .
I4 Hg2 Cs1 166.63(7) . .
I3 Hg2 Cs1 65.62(7) . .
Br1 Hg2 Cs1 58.32(8) . .
Br2 Hg2 Cs1 62.84(8) . .
I4 Hg2 Cs2 64.96(6) . 2_565
I3 Hg2 Cs2 64.52(6) . 2_565
Br1 Hg2 Cs2 128.72(9) . 2_565
Br2 Hg2 Cs2 142.62(8) . 2_565
Cs1 Hg2 Cs2 128.30(5) . 2_565
I4 Hg2 Cs2 60.27(6) . 1_556
I3 Hg2 Cs2 138.02(7) . 1_556
Br1 Hg2 Cs2 54.11(7) . 1_556
Br2 Hg2 Cs2 112.85(8) . 1_556
Cs1 Hg2 Cs2 112.42(5) . 1_556
Cs2 Hg2 Cs2 95.83(5) 2_565 1_556
I4 Hg2 Cs2 109.14(7) . .
I3 Hg2 Cs2 62.48(7) . .
Br1 Hg2 Cs2 128.61(8) . .
Br2 Hg2 Cs2 51.17(7) . .
Cs1 Hg2 Cs2 73.86(5) . .
Cs2 Hg2 Cs2 94.57(5) 2_565 .
Cs2 Hg2 Cs2 159.48(7) 1_556 .
O1 Cs1 Br2 83.0(5) . 1_655
O1 Cs1 Br1 133.3(5) . .
Br2 Cs1 Br1 124.92(9) 1_655 .
O1 Cs1 Br2 94.1(5) . .
Br2 Cs1 Br2 173.41(11) 1_655 .
Br1 Cs1 Br2 61.18(7) . .
O1 Cs1 I1 137.5(4) . .
Br2 Cs1 I1 114.64(9) 1_655 .
Br1 Cs1 I1 69.33(7) . .
Br2 Cs1 I1 63.91(7) . .
O1 Cs1 I1 65.7(4) . 2_574
Br2 Cs1 I1 108.98(8) 1_655 2_574
Br1 Cs1 I1 122.69(9) . 2_574
Br2 Cs1 I1 64.44(7) . 2_574
I1 Cs1 I1 71.95(6) . 2_574
O1 Cs1 I3 63.6(5) . .
Br2 Cs1 I3 117.52(9) 1_655 .
Br1 Cs1 I3 70.04(7) . .
Br2 Cs1 I3 65.83(7) . .
I1 Cs1 I3 125.90(8) . .
I1 Cs1 I3 103.01(8) 2_574 .
O1 Cs1 I4 96.1(4) . 1_655
Br2 Cs1 I4 69.53(7) 1_655 1_655
Br1 Cs1 I4 67.16(7) . 1_655
Br2 Cs1 I4 116.76(7) . 1_655
I1 Cs1 I4 125.94(7) . 1_655
I1 Cs1 I4 161.59(7) 2_574 1_655
I3 Cs1 I4 64.09(7) . 1_655
O1 Cs1 I2 151.0(5) . 1_655
Br2 Cs1 I2 69.31(7) 1_655 1_655
Br1 Cs1 I2 63.34(8) . 1_655
Br2 Cs1 I2 114.36(7) . 1_655
I1 Cs1 I2 65.92(6) . 1_655
I1 Cs1 I2 130.83(8) 2_574 1_655
I3 Cs1 I2 121.69(7) . 1_655
I4 Cs1 I2 66.75(6) 1_655 1_655
O1 Cs1 Hg2 95.6(5) . .
Br2 Cs1 Hg2 146.52(8) 1_655 .
Br1 Cs1 Hg2 39.59(5) . .
Br2 Cs1 Hg2 39.47(6) . .
I1 Cs1 Hg2 88.83(7) . .
I1 Cs1 Hg2 100.64(7) 2_574 .
I3 Cs1 Hg2 37.88(4) . .
I4 Cs1 Hg2 77.41(6) 1_655 .
I2 Cs1 Hg2 102.63(7) 1_655 .
O1 Cs1 I2 102.5(5) . 2_674
Br2 Cs1 I2 62.92(7) 1_655 2_674
Br1 Cs1 I2 122.96(8) . 2_674
Br2 Cs1 I2 112.27(8) . 2_674
I1 Cs1 I2 60.07(7) . 2_674
I1 Cs1 I2 64.53(6) 2_574 2_674
I3 Cs1 I2 165.10(7) . 2_674
I4 Cs1 I2 125.67(8) 1_655 2_674
I2 Cs1 I2 72.98(6) 1_655 2_674
Hg2 Cs1 I2 147.99(6) . 2_674
O1 Cs1 Cs2 39.0(5) . 1_655
Br2 Cs1 Cs2 44.01(6) 1_655 1_655
Br1 Cs1 Cs2 145.79(8) . 1_655
Br2 Cs1 Cs2 133.03(7) . 1_655
I1 Cs1 Cs2 142.91(6) . 1_655
I1 Cs1 Cs2 86.73(7) 2_574 1_655
I3 Cs1 Cs2 87.73(6) . 1_655
I4 Cs1 Cs2 79.94(6) 1_655 1_655
I2 Cs1 Cs2 112.55(7) 1_655 1_655
Hg2 Cs1 Cs2 125.54(7) . 1_655
I2 Cs1 Cs2 83.56(6) 2_674 1_655
O1 Cs2 Br2 83.7(5) 1_455 .
O1 Cs2 Br1 133.8(4) 1_455 1_554
Br2 Cs2 Br1 118.74(10) . 1_554
O1 Cs2 I4 73.0(5) 1_455 1_554
Br2 Cs2 I4 155.00(10) . 1_554
Br1 Cs2 I4 74.16(8) 1_554 1_554
O1 Cs2 I3 130.0(5) 1_455 2_564
Br2 Cs2 I3 134.32(9) . 2_564
Br1 Cs2 I3 63.64(7) 1_554 2_564
I4 Cs2 I3 69.95(7) 1_554 2_564
O1 Cs2 I2 67.8(4) 1_455 1_554
Br2 Cs2 I2 92.03(9) . 1_554
Br1 Cs2 I2 71.34(8) 1_554 1_554
I4 Cs2 I2 71.10(7) 1_554 1_554
I3 Cs2 I2 126.41(7) 2_564 1_554
O1 Cs2 I4 65.6(4) 1_455 2_564
Br2 Cs2 I4 101.92(8) . 2_564
Br1 Cs2 I4 134.75(8) 1_554 2_564
I4 Cs2 I4 76.87(6) 1_554 2_564
I3 Cs2 I4 74.14(7) 2_564 2_564
I2 Cs2 I4 129.13(9) 1_554 2_564
O1 Cs2 I3 118.0(4) 1_455 .
Br2 Cs2 I3 68.11(8) . .
Br1 Cs2 I3 108.04(9) 1_554 .
I4 Cs2 I3 131.14(8) 1_554 .
I3 Cs2 I3 68.49(6) 2_564 .
I2 Cs2 I3 157.44(8) 1_554 .
I4 Cs2 I3 68.07(6) 2_564 .
O1 Cs2 Hg2 100.6(4) 1_455 2_564
Br2 Cs2 Hg2 119.65(8) . 2_564
Br1 Cs2 Hg2 100.95(7) 1_554 2_564
I4 Cs2 Hg2 74.56(6) 1_554 2_564
I3 Cs2 Hg2 37.60(4) 2_564 2_564
I2 Cs2 Hg2 145.62(7) 1_554 2_564
I4 Cs2 Hg2 37.23(5) 2_564 2_564
I3 Cs2 Hg2 56.86(5) . 2_564
O1 Cs2 I1 120.0(5) 1_455 2_574
Br2 Cs2 I1 62.73(7) . 2_574
Br1 Cs2 I1 56.63(6) 1_554 2_574
I4 Cs2 I1 121.83(6) 1_554 2_574
I3 Cs2 I1 107.87(8) 2_564 2_574
I2 Cs2 I1 65.57(7) 1_554 2_574
I4 Cs2 I1 161.07(7) 2_564 2_574
I3 Cs2 I1 94.77(7) . 2_574
Hg2 Cs2 I1 138.79(7) 2_564 2_574
O1 Cs2 Hg2 106.2(4) 1_455 1_554
Br2 Cs2 Hg2 153.81(8) . 1_554
Br1 Cs2 Hg2 38.02(5) 1_554 1_554
I4 Cs2 Hg2 36.57(5) 1_554 1_554
I3 Cs2 Hg2 56.25(4) 2_564 1_554
I2 Cs2 Hg2 70.51(6) 1_554 1_554
I4 Cs2 Hg2 104.25(6) 2_564 1_554
I3 Cs2 Hg2 123.55(7) . 1_554
Hg2 Cs2 Hg2 83.00(4) 2_564 1_554
I1 Cs2 Hg2 91.77(5) 2_574 1_554
O1 Cs2 Hg2 90.3(4) 1_455 .
Br2 Cs2 Hg2 37.67(6) . .
Br1 Cs2 Hg2 132.91(8) 1_554 .
I4 Cs2 Hg2 147.77(7) 1_554 .
I3 Cs2 Hg2 103.79(6) 2_564 .
I2 Cs2 Hg2 128.40(6) 1_554 .
I4 Cs2 Hg2 71.09(5) 2_564 .
I3 Cs2 Hg2 35.94(4) . .
Hg2 Cs2 Hg2 81.98(4) 2_564 .
I1 Cs2 Hg2 90.37(5) 2_574 .
Hg2 Cs2 Hg2 159.48(7) 1_554 .
Hg1 I1 Cs1 88.52(8) . .
Hg1 I1 Cs1 101.81(8) . 2_575
Cs1 I1 Cs1 121.52(9) . 2_575
Hg1 I1 Cs2 96.97(9) . 2_575
Cs1 I1 Cs2 156.98(7) . 2_575
Cs1 I1 Cs2 79.32(7) 2_575 2_575
Hg1 I2 Cs2 88.89(8) . 1_556
Hg1 I2 Cs1 91.74(9) . 1_455
Cs2 I2 Cs1 109.53(8) 1_556 1_455
Hg1 I2 Cs1 108.10(8) . 2_475
Cs2 I2 Cs1 139.03(8) 1_556 2_475
Cs1 I2 Cs1 106.96(8) 1_455 2_475
Hg2 I3 Cs2 77.88(8) . 2_565
Hg2 I3 Cs1 76.50(7) . .
Cs2 I3 Cs1 150.79(7) 2_565 .
Hg2 I3 Cs2 81.58(8) . .
Cs2 I3 Cs2 107.79(9) 2_565 .
Cs1 I3 Cs2 82.06(7) . .
Hg2 I4 Cs2 83.16(8) . 1_556
Hg2 I4 Cs2 77.81(8) . 2_565
Cs2 I4 Cs2 111.05(8) 1_556 2_565
Hg2 I4 Cs1 85.20(8) . 1_455
Cs2 I4 Cs1 112.61(8) 1_556 1_455
Cs2 I4 Cs1 130.45(7) 2_565 1_455
Hg2 Br1 Hg1 93.26(10) . .
Hg2 Br1 Cs2 87.87(10) . 1_556
Hg1 Br1 Cs2 91.04(9) . 1_556
Hg2 Br1 Cs1 82.09(9) . .
Hg1 Br1 Cs1 88.31(9) . .
Cs2 Br1 Cs1 169.89(10) 1_556 .
Hg2 Br2 Cs2 91.16(10) . .
Hg2 Br2 Cs1 96.22(10) . 1_455
Cs2 Br2 Cs1 91.74(9) . 1_455
Hg2 Br2 Cs1 77.69(8) . .
Cs2 Br2 Cs1 90.92(8) . .
Cs1 Br2 Cs1 173.41(11) 1_455 .
Cs2 O1 Cs1 101.4(7) 1_655 .
Cs2 O1 H1A 111.1 1_655 .
Cs1 O1 H1A 111.2 . .
Cs2 O1 H1B 111.7 1_655 .
Cs1 O1 H1B 111.8 . .
H1A O1 H1B 109.4 . .

loop_
_geom_bond_atom_site_label_1
_geom_bond_atom_site_label_2
_geom_bond_distance
_geom_bond_site_symmetry_2
Hg1 I2 2.614(3) .
Hg1 I1 2.619(3) .
Hg1 Br1 2.998(4) .
Hg2 I4 2.685(3) .
Hg2 I3 2.706(3) .
Hg2 Br1 2.757(3) .
Hg2 Br2 2.789(4) .
Hg2 Cs1 4.286(3) .
Hg2 Cs2 4.337(4) 2_565
Hg2 Cs2 4.474(4) 1_556
Hg2 Cs2 4.562(4) .
Cs1 O1 3.32(3) .
Cs1 Br2 3.570(4) 1_655
Cs1 Br1 3.682(4) .
Cs1 Br2 3.903(5) .
Cs1 I1 3.946(4) .
Cs1 I1 3.947(3) 2_574
Cs1 I3 4.015(4) .
Cs1 I4 4.164(3) 1_655
Cs1 I2 4.215(4) 1_655
Cs1 I2 4.355(4) 2_674
Cs1 Cs2 5.113(4) 1_655
Cs2 O1 3.29(3) 1_455
Cs2 Br2 3.554(4) .
Cs2 Br1 3.627(4) 1_554
Cs2 I4 3.913(4) 1_554
Cs2 I3 4.004(3) 2_564
Cs2 I2 4.013(4) 1_554
Cs2 I4 4.020(4) 2_564
Cs2 I3 4.090(3) .
Cs2 Hg2 4.337(4) 2_564
Cs2 I1 4.374(4) 2_574
Cs2 Hg2 4.474(4) 1_554
I1 Cs1 3.947(3) 2_575
I1 Cs2 4.374(4) 2_575
I2 Cs2 4.013(4) 1_556
I2 Cs1 4.215(4) 1_455
I2 Cs1 4.355(4) 2_475
I3 Cs2 4.004(3) 2_565
I4 Cs2 3.913(4) 1_556
I4 Cs2 4.020(4) 2_565
I4 Cs1 4.164(3) 1_455
Br1 Cs2 3.627(4) 1_556
Br2 Cs1 3.570(4) 1_455
O1 Cs2 3.29(3) 1_655
O1 H1A 0.8500 .
O1 H1B 0.8500 .

loop_
_geom_hbond_atom_site_label_D
_geom_hbond_atom_site_label_H
_geom_hbond_atom_site_label_A
_geom_hbond_distance_DH
_geom_hbond_distance_HA
_geom_hbond_distance_DA
_geom_hbond_angle_DHA
_geom_hbond_site_symmetry_A
O1 H1A I3 0.85 3.36 3.91(3) 125.2 .
O1 H1A I3 0.85 3.30 4.01(3) 142.5 2_564
O1 H1B Br1 0.85 2.77 3.57(2) 157.1 1_554

loop_
_geom_torsion_atom_site_label_1
_geom_torsion_atom_site_label_2
_geom_torsion_atom_site_label_3
_geom_torsion_atom_site_label_4
_geom_torsion
_geom_torsion_site_symmetry_1
_geom_torsion_site_symmetry_4
I4 Hg2 Cs1 O1 -140.3(5) . .
I3 Hg2 Cs1 O1 31.3(4) . .
Br1 Hg2 Cs1 O1 164.3(4) . .
Br2 Hg2 Cs1 O1 -89.5(4) . .
Cs2 Hg2 Cs1 O1 47.6(4) 2_565 .
Cs2 Hg2 Cs1 O1 165.4(4) 1_556 .
Cs2 Hg2 Cs1 O1 -35.4(4) . .
I4 Hg2 Cs1 Br2 133.8(3) . 1_655
I3 Hg2 Cs1 Br2 -54.58(15) . 1_655
Br1 Hg2 Cs1 Br2 78.44(16) . 1_655
Br2 Hg2 Cs1 Br2 -175.38(19) . 1_655
Cs2 Hg2 Cs1 Br2 -38.25(17) 2_565 1_655
Cs2 Hg2 Cs1 Br2 79.53(15) 1_556 1_655
Cs2 Hg2 Cs1 Br2 -121.19(15) . 1_655
I4 Hg2 Cs1 Br1 55.4(3) . .
I3 Hg2 Cs1 Br1 -133.02(11) . .
Br2 Hg2 Cs1 Br1 106.18(12) . .
Cs2 Hg2 Cs1 Br1 -116.69(11) 2_565 .
Cs2 Hg2 Cs1 Br1 1.09(9) 1_556 .
Cs2 Hg2 Cs1 Br1 160.37(10) . .
I4 Hg2 Cs1 Br2 -50.8(3) . .
I3 Hg2 Cs1 Br2 120.80(10) . .
Br1 Hg2 Cs1 Br2 -106.18(12) . .
Cs2 Hg2 Cs1 Br2 137.12(10) 2_565 .
Cs2 Hg2 Cs1 Br2 -105.10(9) 1_556 .
Cs2 Hg2 Cs1 Br2 54.18(8) . .
I4 Hg2 Cs1 I1 -2.7(3) . .
I3 Hg2 Cs1 I1 168.94(8) . .
Br1 Hg2 Cs1 I1 -58.04(9) . .
Br2 Hg2 Cs1 I1 48.14(8) . .
Cs2 Hg2 Cs1 I1 -174.73(6) 2_565 .
Cs2 Hg2 Cs1 I1 -56.95(6) 1_556 .
Cs2 Hg2 Cs1 I1 102.33(6) . .
I4 Hg2 Cs1 I1 -74.1(3) . 2_574
I3 Hg2 Cs1 I1 97.55(9) . 2_574
Br1 Hg2 Cs1 I1 -129.43(11) . 2_574
Br2 Hg2 Cs1 I1 -23.24(8) . 2_574
Cs2 Hg2 Cs1 I1 113.88(8) 2_565 2_574
Cs2 Hg2 Cs1 I1 -128.34(7) 1_556 2_574
Cs2 Hg2 Cs1 I1 30.94(6) . 2_574
I4 Hg2 Cs1 I3 -171.6(3) . .
Br1 Hg2 Cs1 I3 133.02(11) . .
Br2 Hg2 Cs1 I3 -120.80(10) . .
Cs2 Hg2 Cs1 I3 16.33(7) 2_565 .
Cs2 Hg2 Cs1 I3 134.10(8) 1_556 .
Cs2 Hg2 Cs1 I3 -66.62(7) . .
I4 Hg2 Cs1 I4 124.6(3) . 1_655
I3 Hg2 Cs1 I4 -63.75(8) . 1_655
Br1 Hg2 Cs1 I4 69.27(10) . 1_655
Br2 Hg2 Cs1 I4 175.45(8) . 1_655
Cs2 Hg2 Cs1 I4 -47.43(8) 2_565 1_655
Cs2 Hg2 Cs1 I4 70.35(7) 1_556 1_655
Cs2 Hg2 Cs1 I4 -130.37(5) . 1_655
I4 Hg2 Cs1 I2 62.3(3) . 1_655
I3 Hg2 Cs1 I2 -126.07(8) . 1_655
Br1 Hg2 Cs1 I2 6.95(9) . 1_655
Br2 Hg2 Cs1 I2 113.13(9) . 1_655
Cs2 Hg2 Cs1 I2 -109.75(7) 2_565 1_655
Cs2 Hg2 Cs1 I2 8.03(8) 1_556 1_655
Cs2 Hg2 Cs1 I2 167.31(6) . 1_655
I4 Hg2 Cs1 I2 -15.7(4) . 2_674
I3 Hg2 Cs1 I2 155.90(14) . 2_674
Br1 Hg2 Cs1 I2 -71.09(14) . 2_674
Br2 Hg2 Cs1 I2 35.10(14) . 2_674
Cs2 Hg2 Cs1 I2 172.22(10) 2_565 2_674
Cs2 Hg2 Cs1 I2 -70.00(13) 1_556 2_674
Cs2 Hg2 Cs1 I2 89.28(12) . 2_674
I4 Hg2 Cs1 Cs2 -167.7(3) . 1_655
I3 Hg2 Cs1 Cs2 3.95(8) . 1_655
Br1 Hg2 Cs1 Cs2 136.96(11) . 1_655
Br2 Hg2 Cs1 Cs2 -116.85(10) . 1_655
Cs2 Hg2 Cs1 Cs2 20.27(9) 2_565 1_655
Cs2 Hg2 Cs1 Cs2 138.05(7) 1_556 1_655
Cs2 Hg2 Cs1 Cs2 -62.67(6) . 1_655
I4 Hg2 Cs2 O1 19.2(5) . 1_455
I3 Hg2 Cs2 O1 142.4(5) . 1_455
Br1 Hg2 Cs2 O1 -125.6(5) . 1_455
Br2 Hg2 Cs2 O1 -79.3(5) . 1_455
Cs1 Hg2 Cs2 O1 -147.1(5) . 1_455
Cs2 Hg2 Cs2 O1 84.3(5) 2_565 1_455
Cs2 Hg2 Cs2 O1 -36.0(5) 1_556 1_455
I4 Hg2 Cs2 Br2 98.48(12) . .
I3 Hg2 Cs2 Br2 -138.35(12) . .
Br1 Hg2 Cs2 Br2 -46.38(14) . .
Cs1 Hg2 Cs2 Br2 -67.84(10) . .
Cs2 Hg2 Cs2 Br2 163.53(10) 2_565 .
Cs2 Hg2 Cs2 Br2 43.2(2) 1_556 .
I4 Hg2 Cs2 Br1 -178.96(11) . 1_554
I3 Hg2 Cs2 Br1 -55.79(12) . 1_554
Br1 Hg2 Cs2 Br1 36.18(12) . 1_554
Br2 Hg2 Cs2 Br1 82.55(14) . 1_554
Cs1 Hg2 Cs2 Br1 14.71(10) . 1_554
Cs2 Hg2 Cs2 Br1 -113.91(10) 2_565 1_554
Cs2 Hg2 Cs2 Br1 125.80(18) 1_556 1_554
I4 Hg2 Cs2 I4 -38.11(13) . 1_554
I3 Hg2 Cs2 I4 85.06(15) . 1_554
Br1 Hg2 Cs2 I4 177.03(13) . 1_554
Br2 Hg2 Cs2 I4 -136.60(17) . 1_554
Cs1 Hg2 Cs2 I4 155.56(13) . 1_554
Cs2 Hg2 Cs2 I4 26.94(16) 2_565 1_554
Cs2 Hg2 Cs2 I4 -93.4(2) 1_556 1_554
I4 Hg2 Cs2 I3 -112.29(9) . 2_564
I3 Hg2 Cs2 I3 10.88(7) . 2_564
Br1 Hg2 Cs2 I3 102.85(12) . 2_564
Br2 Hg2 Cs2 I3 149.22(12) . 2_564
Cs1 Hg2 Cs2 I3 81.38(8) . 2_564
Cs2 Hg2 Cs2 I3 -47.24(9) 2_565 2_564
Cs2 Hg2 Cs2 I3 -167.53(15) 1_556 2_564
I4 Hg2 Cs2 I2 80.71(11) . 1_554
I3 Hg2 Cs2 I2 -156.12(10) . 1_554
Br1 Hg2 Cs2 I2 -64.15(14) . 1_554
Br2 Hg2 Cs2 I2 -17.77(11) . 1_554
Cs1 Hg2 Cs2 I2 -85.62(10) . 1_554
Cs2 Hg2 Cs2 I2 145.76(6) 2_565 1_554
Cs2 Hg2 Cs2 I2 25.5(3) 1_556 1_554
I4 Hg2 Cs2 I4 -44.72(8) . 2_564
I3 Hg2 Cs2 I4 78.45(9) . 2_564
Br1 Hg2 Cs2 I4 170.42(11) . 2_564
Br2 Hg2 Cs2 I4 -143.21(11) . 2_564
Cs1 Hg2 Cs2 I4 148.95(6) . 2_564
Cs2 Hg2 Cs2 I4 20.33(7) 2_565 2_564
Cs2 Hg2 Cs2 I4 -99.96(19) 1_556 2_564
I4 Hg2 Cs2 I3 -123.17(10) . .
Br1 Hg2 Cs2 I3 91.97(13) . .
Br2 Hg2 Cs2 I3 138.35(12) . .
Cs1 Hg2 Cs2 I3 70.50(8) . .
Cs2 Hg2 Cs2 I3 -58.12(8) 2_565 .
Cs2 Hg2 Cs2 I3 -178.4(2) 1_556 .
I4 Hg2 Cs2 Hg2 -81.44(8) . 2_564
I3 Hg2 Cs2 Hg2 41.74(7) . 2_564
Br1 Hg2 Cs2 Hg2 133.70(10) . 2_564
Br2 Hg2 Cs2 Hg2 -179.92(10) . 2_564
Cs1 Hg2 Cs2 Hg2 112.24(5) . 2_564
Cs2 Hg2 Cs2 Hg2 -16.38(7) 2_565 2_564
Cs2 Hg2 Cs2 Hg2 -136.68(17) 1_556 2_564
I4 Hg2 Cs2 I1 139.19(7) . 2_574
I3 Hg2 Cs2 I1 -97.63(9) . 2_574
Br1 Hg2 Cs2 I1 -5.66(11) . 2_574
Br2 Hg2 Cs2 I1 40.71(10) . 2_574
Cs1 Hg2 Cs2 I1 -27.13(5) . 2_574
Cs2 Hg2 Cs2 I1 -155.75(4) 2_565 2_574
Cs2 Hg2 Cs2 I1 84.0(2) 1_556 2_574
I4 Hg2 Cs2 Hg2 -124.76(19) . 1_554
I3 Hg2 Cs2 Hg2 -1.6(2) . 1_554
Br1 Hg2 Cs2 Hg2 90.4(2) . 1_554
Br2 Hg2 Cs2 Hg2 136.8(2) . 1_554
Cs1 Hg2 Cs2 Hg2 68.9(2) . 1_554
Cs2 Hg2 Cs2 Hg2 -59.7(2) 2_565 1_554
Cs2 Hg2 Cs2 Hg2 180.0 1_556 1_554
I2 Hg1 I1 Cs1 -160.2(2) . .
Br1 Hg1 I1 Cs1 29.33(8) . .
I2 Hg1 I1 Cs1 77.8(2) . 2_575
Br1 Hg1 I1 Cs1 -92.60(9) . 2_575
I2 Hg1 I1 Cs2 -2.7(2) . 2_575
Br1 Hg1 I1 Cs2 -173.09(7) . 2_575
O1 Cs1 I1 Hg1 107.7(7) . .
Br2 Cs1 I1 Hg1 -144.72(9) 1_655 .
Br1 Cs1 I1 Hg1 -24.72(7) . .
Br2 Cs1 I1 Hg1 42.39(8) . .
I1 Cs1 I1 Hg1 112.16(7) 2_574 .
I3 Cs1 I1 Hg1 18.93(10) . .
I4 Cs1 I1 Hg1 -62.93(10) 1_655 .
I2 Cs1 I1 Hg1 -93.83(8) 1_655 .
Hg2 Cs1 I1 Hg1 10.57(6) . .
I2 Cs1 I1 Hg1 -177.36(8) 2_674 .
Cs2 Cs1 I1 Hg1 170.13(10) 1_655 .
O1 Cs1 I1 Cs1 -149.4(7) . 2_575
Br2 Cs1 I1 Cs1 -41.76(12) 1_655 2_575
Br1 Cs1 I1 Cs1 78.24(10) . 2_575
Br2 Cs1 I1 Cs1 145.35(9) . 2_575
I1 Cs1 I1 Cs1 -144.88(7) 2_574 2_575
I3 Cs1 I1 Cs1 121.89(9) . 2_575
I4 Cs1 I1 Cs1 40.03(12) 1_655 2_575
I2 Cs1 I1 Cs1 9.13(8) 1_655 2_575
Hg2 Cs1 I1 Cs1 113.53(8) . 2_575
I2 Cs1 I1 Cs1 -74.40(9) 2_674 2_575
Cs2 Cs1 I1 Cs1 -86.91(13) 1_655 2_575
O1 Cs1 I1 Cs2 3.2(7) . 2_575
Br2 Cs1 I1 Cs2 110.81(18) 1_655 2_575
Br1 Cs1 I1 Cs2 -129.19(19) . 2_575
Br2 Cs1 I1 Cs2 -62.08(19) . 2_575
I1 Cs1 I1 Cs2 7.7(2) 2_574 2_575
I3 Cs1 I1 Cs2 -85.53(19) . 2_575
I4 Cs1 I1 Cs2 -167.39(15) 1_655 2_575
I2 Cs1 I1 Cs2 161.71(19) 1_655 2_575
Hg2 Cs1 I1 Cs2 -93.89(18) . 2_575
I2 Cs1 I1 Cs2 78.17(18) 2_674 2_575
Cs2 Cs1 I1 Cs2 65.7(2) 1_655 2_575
I1 Hg1 I2 Cs2 -154.8(2) . 1_556
Br1 Hg1 I2 Cs2 15.43(9) . 1_556
I1 Hg1 I2 Cs1 95.7(2) . 1_455
Br1 Hg1 I2 Cs1 -94.08(9) . 1_455
I1 Hg1 I2 Cs1 -12.8(2) . 2_475
Br1 Hg1 I2 Cs1 157.45(8) . 2_475
I4 Hg2 I3 Cs2 -16.58(11) . 2_565
Br1 Hg2 I3 Cs2 124.94(9) . 2_565
Br2 Hg2 I3 Cs2 -142.45(9) . 2_565
Cs1 Hg2 I3 Cs2 165.86(7) . 2_565
Cs2 Hg2 I3 Cs2 68.82(10) 1_556 2_565
Cs2 Hg2 I3 Cs2 -110.34(8) . 2_565
I4 Hg2 I3 Cs1 177.56(10) . .
Br1 Hg2 I3 Cs1 -40.91(9) . .
Br2 Hg2 I3 Cs1 51.69(9) . .
Cs2 Hg2 I3 Cs1 -165.86(7) 2_565 .
Cs2 Hg2 I3 Cs1 -97.03(10) 1_556 .
Cs2 Hg2 I3 Cs1 83.80(6) . .
I4 Hg2 I3 Cs2 93.76(10) . .
Br1 Hg2 I3 Cs2 -124.71(9) . .
Br2 Hg2 I3 Cs2 -32.11(9) . .
Cs1 Hg2 I3 Cs2 -83.80(6) . .
Cs2 Hg2 I3 Cs2 110.34(8) 2_565 .
Cs2 Hg2 I3 Cs2 179.17(10) 1_556 .
O1 Cs1 I3 Hg2 -144.8(5) . .
Br2 Cs1 I3 Hg2 149.54(9) 1_655 .
Br1 Cs1 I3 Hg2 29.71(7) . .
Br2 Cs1 I3 Hg2 -36.76(7) . .
I1 Cs1 I3 Hg2 -13.69(10) . .
I1 Cs1 I3 Hg2 -90.67(8) 2_574 .
I4 Cs1 I3 Hg2 103.30(8) 1_655 .
I2 Cs1 I3 Hg2 67.97(9) 1_655 .
I2 Cs1 I3 Hg2 -122.6(3) 2_674 .
Cs2 Cs1 I3 Hg2 -176.79(6) 1_655 .
O1 Cs1 I3 Cs2 -174.1(5) . 2_565
Br2 Cs1 I3 Cs2 120.24(16) 1_655 2_565
Br1 Cs1 I3 Cs2 0.41(17) . 2_565
Br2 Cs1 I3 Cs2 -66.07(16) . 2_565
I1 Cs1 I3 Cs2 -43.0(2) . 2_565
I1 Cs1 I3 Cs2 -119.98(16) 2_574 2_565
I4 Cs1 I3 Cs2 73.99(16) 1_655 2_565
I2 Cs1 I3 Cs2 38.7(2) 1_655 2_565
Hg2 Cs1 I3 Cs2 -29.31(13) . 2_565
I2 Cs1 I3 Cs2 -152.0(2) 2_674 2_565
Cs2 Cs1 I3 Cs2 153.90(16) 1_655 2_565
O1 Cs1 I3 Cs2 -61.6(5) . .
Br2 Cs1 I3 Cs2 -127.27(9) 1_655 .
Br1 Cs1 I3 Cs2 112.90(8) . .
Br2 Cs1 I3 Cs2 46.43(6) . .
I1 Cs1 I3 Cs2 69.50(9) . .
I1 Cs1 I3 Cs2 -7.48(6) 2_574 .
I4 Cs1 I3 Cs2 -173.51(6) 1_655 .
I2 Cs1 I3 Cs2 151.16(7) 1_655 .
Hg2 Cs1 I3 Cs2 83.19(8) . .
I2 Cs1 I3 Cs2 -39.5(3) 2_674 .
Cs2 Cs1 I3 Cs2 -93.60(7) 1_655 .
O1 Cs2 I3 Hg2 -43.7(5) 1_455 .
Br2 Cs2 I3 Hg2 25.96(8) . .
Br1 Cs2 I3 Hg2 140.43(8) 1_554 .
I4 Cs2 I3 Hg2 -135.12(10) 1_554 .
I3 Cs2 I3 Hg2 -168.64(7) 2_564 .
I2 Cs2 I3 Hg2 55.8(2) 1_554 .
I4 Cs2 I3 Hg2 -87.73(8) 2_564 .
Hg2 Cs2 I3 Hg2 -128.08(8) 2_564 .
I1 Cs2 I3 Hg2 84.02(7) 2_574 .
Hg2 Cs2 I3 Hg2 179.33(8) 1_554 .
O1 Cs2 I3 Cs2 30.6(5) 1_455 2_565
Br2 Cs2 I3 Cs2 100.27(8) . 2_565
Br1 Cs2 I3 Cs2 -145.26(9) 1_554 2_565
I4 Cs2 I3 Cs2 -60.81(12) 1_554 2_565
I3 Cs2 I3 Cs2 -94.33(10) 2_564 2_565
I2 Cs2 I3 Cs2 130.09(16) 1_554 2_565
I4 Cs2 I3 Cs2 -13.42(6) 2_564 2_565
Hg2 Cs2 I3 Cs2 -53.77(7) 2_564 2_565
I1 Cs2 I3 Cs2 158.33(5) 2_574 2_565
Hg2 Cs2 I3 Cs2 -106.36(10) 1_554 2_565
Hg2 Cs2 I3 Cs2 74.31(7) . 2_565
O1 Cs2 I3 Cs1 -121.2(5) 1_455 .
Br2 Cs2 I3 Cs1 -51.47(8) . .
Br1 Cs2 I3 Cs1 63.00(8) 1_554 .
I4 Cs2 I3 Cs1 147.45(9) 1_554 .
I3 Cs2 I3 Cs1 113.93(6) 2_564 .
I2 Cs2 I3 Cs1 -21.6(2) 1_554 .
I4 Cs2 I3 Cs1 -165.16(6) 2_564 .
Hg2 Cs2 I3 Cs1 154.50(6) 2_564 .
I1 Cs2 I3 Cs1 6.60(5) 2_574 .
Hg2 Cs2 I3 Cs1 101.90(8) 1_554 .
Hg2 Cs2 I3 Cs1 -77.43(7) . .
I3 Hg2 I4 Cs2 129.85(10) . 1_556
Br1 Hg2 I4 Cs2 -10.01(10) . 1_556
Br2 Hg2 I4 Cs2 -106.39(9) . 1_556
Cs1 Hg2 I4 Cs2 -59.8(3) . 1_556
Cs2 Hg2 I4 Cs2 113.33(7) 2_565 1_556
Cs2 Hg2 I4 Cs2 -160.63(7) . 1_556
I3 Hg2 I4 Cs2 16.52(10) . 2_565
Br1 Hg2 I4 Cs2 -123.34(10) . 2_565
Br2 Hg2 I4 Cs2 140.28(9) . 2_565
Cs1 Hg2 I4 Cs2 -173.1(3) . 2_565
Cs2 Hg2 I4 Cs2 -113.33(7) 1_556 2_565
Cs2 Hg2 I4 Cs2 86.04(6) . 2_565
I3 Hg2 I4 Cs1 -116.66(11) . 1_455
Br1 Hg2 I4 Cs1 103.48(10) . 1_455
Br2 Hg2 I4 Cs1 7.11(9) . 1_455
Cs1 Hg2 I4 Cs1 53.7(3) . 1_455
Cs2 Hg2 I4 Cs1 -133.18(7) 2_565 1_455
Cs2 Hg2 I4 Cs1 113.49(7) 1_556 1_455
Cs2 Hg2 I4 Cs1 -47.14(7) . 1_455
I4 Hg2 Br1 Hg1 -80.18(11) . .
I3 Hg2 Br1 Hg1 132.34(8) . .
Br2 Hg2 Br1 Hg1 29.10(9) . .
Cs1 Hg2 Br1 Hg1 87.84(9) . .
Cs2 Hg2 Br1 Hg1 -156.13(7) 2_565 .
Cs2 Hg2 Br1 Hg1 -90.92(9) 1_556 .
Cs2 Hg2 Br1 Hg1 63.44(12) . .
I4 Hg2 Br1 Cs2 10.74(11) . 1_556
I3 Hg2 Br1 Cs2 -136.73(8) . 1_556
Br2 Hg2 Br1 Cs2 120.02(9) . 1_556
Cs1 Hg2 Br1 Cs2 178.76(10) . 1_556
Cs2 Hg2 Br1 Cs2 -65.21(11) 2_565 1_556
Cs2 Hg2 Br1 Cs2 154.37(9) . 1_556
I4 Hg2 Br1 Cs1 -168.02(8) . .
I3 Hg2 Br1 Cs1 44.50(10) . .
Br2 Hg2 Br1 Cs1 -58.74(9) . .
Cs2 Hg2 Br1 Cs1 116.03(9) 2_565 .
Cs2 Hg2 Br1 Cs1 -178.76(10) 1_556 .
Cs2 Hg2 Br1 Cs1 -24.40(11) . .
I2 Hg1 Br1 Hg2 70.80(11) . .
I1 Hg1 Br1 Hg2 -113.65(10) . .
I2 Hg1 Br1 Cs2 -17.12(10) . 1_556
I1 Hg1 Br1 Cs2 158.43(8) . 1_556
I2 Hg1 Br1 Cs1 152.78(9) . .
I1 Hg1 Br1 Cs1 -31.67(9) . .
O1 Cs1 Br1 Hg2 -21.8(6) . .
Br2 Cs1 Br1 Hg2 -138.77(11) 1_655 .
Br2 Cs1 Br1 Hg2 44.17(8) . .
I1 Cs1 Br1 Hg2 114.96(9) . .
I1 Cs1 Br1 Hg2 64.42(12) 2_574 .
I3 Cs1 Br1 Hg2 -28.53(7) . .
I4 Cs1 Br1 Hg2 -97.95(9) 1_655 .
I2 Cs1 Br1 Hg2 -172.41(10) 1_655 .
I2 Cs1 Br1 Hg2 143.30(9) 2_674 .
Cs2 Cs1 Br1 Hg2 -81.00(15) 1_655 .
O1 Cs1 Br1 Hg1 -115.3(6) . .
Br2 Cs1 Br1 Hg1 127.71(11) 1_655 .
Br2 Cs1 Br1 Hg1 -49.35(8) . .
I1 Cs1 Br1 Hg1 21.44(7) . .
I1 Cs1 Br1 Hg1 -29.10(11) 2_574 .
I3 Cs1 Br1 Hg1 -122.05(9) . .
I4 Cs1 Br1 Hg1 168.53(9) 1_655 .
I2 Cs1 Br1 Hg1 94.07(9) 1_655 .
Hg2 Cs1 Br1 Hg1 -93.52(10) . .
I2 Cs1 Br1 Hg1 49.78(11) 2_674 .
Cs2 Cs1 Br1 Hg1 -174.52(11) 1_655 .
O1 Cs1 Br1 Cs2 -28.8(9) . 1_556
Br2 Cs1 Br1 Cs2 -145.8(6) 1_655 1_556
Br2 Cs1 Br1 Cs2 37.1(6) . 1_556
I1 Cs1 Br1 Cs2 107.9(7) . 1_556
I1 Cs1 Br1 Cs2 57.4(7) 2_574 1_556
I3 Cs1 Br1 Cs2 -35.6(6) . 1_556
I4 Cs1 Br1 Cs2 -105.0(7) 1_655 1_556
I2 Cs1 Br1 Cs2 -179.5(7) 1_655 1_556
Hg2 Cs1 Br1 Cs2 -7.1(6) . 1_556
I2 Cs1 Br1 Cs2 136.2(6) 2_674 1_556
Cs2 Cs1 Br1 Cs2 -88.1(7) 1_655 1_556
I4 Hg2 Br2 Cs2 -100.19(9) . .
I3 Hg2 Br2 Cs2 37.24(10) . .
Br1 Hg2 Br2 Cs2 145.53(10) . .
Cs1 Hg2 Br2 Cs2 90.69(8) . .
Cs2 Hg2 Br2 Cs2 -27.73(15) 2_565 .
Cs2 Hg2 Br2 Cs2 -164.90(8) 1_556 .
I4 Hg2 Br2 Cs1 -8.32(10) . 1_455
I3 Hg2 Br2 Cs1 129.12(9) . 1_455
Br1 Hg2 Br2 Cs1 -122.59(10) . 1_455
Cs1 Hg2 Br2 Cs1 -177.44(11) . 1_455
Cs2 Hg2 Br2 Cs1 64.14(15) 2_565 1_455
Cs2 Hg2 Br2 Cs1 -73.02(9) 1_556 1_455
Cs2 Hg2 Br2 Cs1 91.88(10) . 1_455
I4 Hg2 Br2 Cs1 169.12(8) . .
I3 Hg2 Br2 Cs1 -53.44(8) . .
Br1 Hg2 Br2 Cs1 54.85(8) . .
Cs2 Hg2 Br2 Cs1 -118.42(12) 2_565 .
Cs2 Hg2 Br2 Cs1 104.42(7) 1_556 .
Cs2 Hg2 Br2 Cs1 -90.69(8) . .
O1 Cs2 Br2 Hg2 98.7(4) 1_455 .
Br1 Cs2 Br2 Hg2 -124.08(11) 1_554 .
I4 Cs2 Br2 Hg2 119.84(19) 1_554 .
I3 Cs2 Br2 Hg2 -43.99(15) 2_564 .
I2 Cs2 Br2 Hg2 166.15(8) 1_554 .
I4 Cs2 Br2 Hg2 35.39(10) 2_564 .
I3 Cs2 Br2 Hg2 -24.86(7) . .
Hg2 Cs2 Br2 Hg2 0.09(12) 2_564 .
I1 Cs2 Br2 Hg2 -132.79(10) 2_574 .
Hg2 Cs2 Br2 Hg2 -147.04(17) 1_554 .
O1 Cs2 Br2 Cs1 2.5(4) 1_455 1_455
Br1 Cs2 Br2 Cs1 139.66(9) 1_554 1_455
I4 Cs2 Br2 Cs1 23.6(2) 1_554 1_455
I3 Cs2 Br2 Cs1 -140.25(10) 2_564 1_455
I2 Cs2 Br2 Cs1 69.89(8) 1_554 1_455
I4 Cs2 Br2 Cs1 -60.88(9) 2_564 1_455
I3 Cs2 Br2 Cs1 -121.12(8) . 1_455
Hg2 Cs2 Br2 Cs1 -96.17(9) 2_564 1_455
I1 Cs2 Br2 Cs1 130.94(9) 2_574 1_455
Hg2 Cs2 Br2 Cs1 116.70(18) 1_554 1_455
Hg2 Cs2 Br2 Cs1 -96.26(10) . 1_455
O1 Cs2 Br2 Cs1 176.4(4) 1_455 .
Br1 Cs2 Br2 Cs1 -46.37(12) 1_554 .
I4 Cs2 Br2 Cs1 -162.45(18) 1_554 .
I3 Cs2 Br2 Cs1 33.72(13) 2_564 .
I2 Cs2 Br2 Cs1 -116.14(7) 1_554 .
I4 Cs2 Br2 Cs1 113.10(8) 2_564 .
I3 Cs2 Br2 Cs1 52.85(7) . .
Hg2 Cs2 Br2 Cs1 77.80(9) 2_564 .
I1 Cs2 Br2 Cs1 -55.09(7) 2_574 .
Hg2 Cs2 Br2 Cs1 -69.3(2) 1_554 .
Hg2 Cs2 Br2 Cs1 77.71(9) . .
O1 Cs1 Br2 Hg2 94.0(4) . .
Br1 Cs1 Br2 Hg2 -44.31(8) . .
I1 Cs1 Br2 Hg2 -123.99(9) . .
I1 Cs1 Br2 Hg2 154.53(9) 2_574 .
I3 Cs1 Br2 Hg2 35.32(6) . .
I4 Cs1 Br2 Hg2 -4.97(9) 1_655 .
I2 Cs1 Br2 Hg2 -80.08(10) 1_655 .
I2 Cs1 Br2 Hg2 -160.77(8) 2_674 .
O1 Cs1 Br2 Cs2 3.0(4) . .
Br1 Cs1 Br2 Cs2 -135.29(10) . .
I1 Cs1 Br2 Cs2 145.03(8) . .
I1 Cs1 Br2 Cs2 63.55(8) 2_574 .
I3 Cs1 Br2 Cs2 -55.67(7) . .
I4 Cs1 Br2 Cs2 -95.96(9) 1_655 .
I2 Cs1 Br2 Cs2 -171.07(7) 1_655 .
Hg2 Cs1 Br2 Cs2 -90.98(10) . .
I2 Cs1 Br2 Cs2 108.24(9) 2_674 .
Cs2 Cs1 Br2 Cs2 5.75(11) 1_655 .
Br2 Cs1 O1 Cs2 2.7(5) 1_655 1_655
Br1 Cs1 O1 Cs2 -129.9(5) . 1_655
Br2 Cs1 O1 Cs2 176.8(5) . 1_655
I1 Cs1 O1 Cs2 121.9(5) . 1_655
I1 Cs1 O1 Cs2 117.2(7) 2_574 1_655
I3 Cs1 O1 Cs2 -122.8(7) . 1_655
I4 Cs1 O1 Cs2 -65.7(6) 1_655 1_655
I2 Cs1 O1 Cs2 -14.5(13) 1_655 1_655
Hg2 Cs1 O1 Cs2 -143.6(5) . 1_655
I2 Cs1 O1 Cs2 62.9(6) 2_674 1_655
